data_2240193
loop_
_publ_author_name
'Mague, Joel T.'
'Mohamed, Shaaban K.'
'Akkurt, Mehmet'
'El-Kashef, Hussein M. S.'
'Albayati, Mustafa R.'

_publ_section_title
;
 Crystal structure of
 2-[12-methyl-14-phenyl-10,13,14,16-tetraazatetracyclo[7.7.0.0^2,7^.0^11,15^]hexadeca-1(16),2,4,6,9,11(15),12-heptaen-8-ylidene]propandinitrile
;
_journal_coeditor_code SU5012
_journal_issue 12
_journal_name_full 'Acta Crystallographica Section E'
_journal_page_first o1244
_journal_page_last o1245
_journal_paper_doi 10.1107/S1600536814024167
_journal_volume 70
_journal_year 2014
_chemical_formula_iupac 'C22 H12 N6'
_chemical_formula_moiety 'C22 H12 N6'
_chemical_formula_sum 'C22 H12 N6'
_chemical_formula_weight 360.38
_chemical_name_systematic
2-{12-Methyl-14-phenyl-10,13,14,16-tetraazatetracyclo[7.7.0.0^2,7^.0^11,15^]hexadeca-1(16),2,4,6,9,11(15),12-heptaen-8-ylidene}propandinitrile
_space_group_crystal_system monoclinic
_space_group_IT_number 15
_space_group_name_Hall '-C 2yc'
_space_group_name_H-M_alt 'C 1 2/c 1'
_symmetry_space_group_name_Hall '-C 2yc'
_symmetry_space_group_name_H-M 'C 1 2/c 1'
_atom_sites_solution_hydrogens geom
_atom_sites_solution_primary direct
_atom_sites_solution_secondary difmap
_audit_creation_method SHELXL-2014
_cell_angle_alpha 90
_cell_angle_beta 129.6130(12)
_cell_angle_gamma 90
_cell_formula_units_Z 8
_cell_length_a 35.968(5)
_cell_length_b 4.6483(6)
_cell_length_c 26.596(3)
_cell_measurement_reflns_used 4540
_cell_measurement_temperature 150(2)
_cell_measurement_theta_max 27.4298
_cell_measurement_theta_min 2.2678
_cell_volume 3425.5(8)
_computing_cell_refinement
;
<i>SAINT</i> (Bruker, 2014)
;
_computing_data_collection
;
<i>APEX2</i> (Bruker, 2014)
;
_computing_data_reduction
;
<i>SAINT</i> (Bruker, 2014)
;
_computing_molecular_graphics
;
<i>DIAMOND</i> (Brandenburg & Putz, 2012)
;
_computing_publication_material
;
<i>SHELXTL</i> (Sheldrick, 2008)
;
_computing_structure_refinement
;
<i>SHELXL2014</i> (Sheldrick, 2008)
;
_computing_structure_solution
;
<i>SHELXT</i> (Sheldrick, 2008)
;
_diffrn_ambient_temperature 150(2)
_diffrn_detector_area_resol_mean 8.3660
_diffrn_measured_fraction_theta_full 0.999
_diffrn_measured_fraction_theta_max 0.999
_diffrn_measurement_device_type 'Bruker SMART APEX CCD'
_diffrn_measurement_method '\f and \w scans'
_diffrn_radiation_monochromator graphite
_diffrn_radiation_type MoK\a
_diffrn_radiation_wavelength 0.71073
_diffrn_reflns_av_R_equivalents 0.0503
_diffrn_reflns_limit_h_max 46
_diffrn_reflns_limit_h_min -46
_diffrn_reflns_limit_k_max 6
_diffrn_reflns_limit_k_min -6
_diffrn_reflns_limit_l_max 34
_diffrn_reflns_limit_l_min -34
_diffrn_reflns_number 15751
_diffrn_reflns_theta_full 27.500
_diffrn_reflns_theta_max 27.522
_diffrn_reflns_theta_min 1.988
_exptl_absorpt_coefficient_mu 0.088
_exptl_absorpt_correction_T_max 0.99
_exptl_absorpt_correction_T_min 0.77
_exptl_absorpt_correction_type multi-scan
_exptl_absorpt_process_details
;
(<i>SADABS</i>; Bruker, 2014)
;
_exptl_crystal_colour orange
_exptl_crystal_density_diffrn 1.398
_exptl_crystal_density_method 'not measured'
_exptl_crystal_description column
_exptl_crystal_F_000 1488
_exptl_crystal_size_max 0.210
_exptl_crystal_size_mid 0.130
_exptl_crystal_size_min 0.070
_refine_diff_density_max 0.311
_refine_diff_density_min -0.198
_refine_ls_extinction_method none
_refine_ls_goodness_of_fit_ref 1.030
_refine_ls_hydrogen_treatment constr
_refine_ls_matrix_type full
_refine_ls_number_parameters 249
_refine_ls_number_reflns 3921
_refine_ls_number_restraints 1
_refine_ls_restrained_S_all 1.030
_refine_ls_R_factor_all 0.0941
_refine_ls_R_factor_gt 0.0534
_refine_ls_shift/su_max 0.001
_refine_ls_shift/su_mean 0.000
_refine_ls_structure_factor_coef Fsqd
_refine_ls_weighting_details 'w=1/[\s^2^(Fo^2^)+(0.0537P)^2^+1.9123P] where P=(Fo^2^+2Fc^2^)/3'
_refine_ls_weighting_scheme calc
_refine_ls_wR_factor_gt 0.1145
_refine_ls_wR_factor_ref 0.1364
_reflns_number_gt 2489
_reflns_number_total 3921
_reflns_threshold_expression I>2\s(I)
_cod_data_source_file su5012sup1.cif
_cod_data_source_block I
_cod_database_code 2240193
_cod_database_fobs_code 2240193
_shelx_space_group_comment
;
The symmetry employed for this shelxl refinement is uniquely defined
by the following loop, which should always be used as a source of
symmetry information in preference to the above space-group names.
They are only intended as comments.
;
_shelx_estimated_absorpt_t_min 0.982
_shelx_estimated_absorpt_t_max 0.994
_shelxl_version_number 2.014

loop_
_space_group_symop_operation_xyz
'x, y, z'
'-x, y, -z+1/2'
'x+1/2, y+1/2, z'
'-x+1/2, y+1/2, -z+1/2'
'-x, -y, -z'
'x, -y, z-1/2'
'-x+1/2, -y+1/2, -z'
'x+1/2, -y+1/2, z-1/2'

loop_
_atom_site_type_symbol
_atom_site_label
_atom_site_fract_x
_atom_site_fract_y
_atom_site_fract_z
_atom_site_U_iso_or_equiv
_atom_site_adp_type
_atom_site_calc_flag
_atom_site_occupancy
_atom_site_disorder_assembly
_atom_site_disorder_group
N N1 0.69392(6) 0.2255(4) 0.36211(8) 0.0427(4) Uani d 1 . .
N N2 0.66369(7) 0.0716(4) 0.36798(9) 0.0482(5) Uani d 1 . .
N N3 0.68329(6) 0.5915(3) 0.28798(8) 0.0385(4) Uani d 1 . .
N N4 0.58234(6) 0.5174(4) 0.23053(8) 0.0418(4) Uani d 1 . .
N N5 0.46527(7) 0.6261(5) 0.12918(10) 0.0679(6) Uani d 1 . .
N N6 0.46809(7) 1.2638(5) 0.01592(10) 0.0657(6) Uani d 1 . .
C C1 0.74396(18) 0.1886(11) 0.4101(2) 0.0444(5) Uani d 0.516(4) A 1
C C2 0.7750(3) 0.2928(12) 0.4002(2) 0.0565(14) Uani d 0.516(4) A 1
H H2 0.7624 0.3876 0.3605 0.068 Uiso calc 0.516(4) A 1
C C3 0.8246(2) 0.2582(13) 0.4482(3) 0.0568(13) Uani d 0.516(4) A 1
H H3 0.8458 0.3294 0.4414 0.068 Uiso calc 0.516(4) A 1
C C4 0.84309(16) 0.1195(12) 0.5063(3) 0.0611(7) Uani d 0.516(4) A 1
H H4 0.8770 0.0959 0.5391 0.073 Uiso calc 0.516(4) A 1
C C5 0.81201(19) 0.0153(11) 0.5163(2) 0.0596(12) Uani d 0.516(4) A 1
H H5 0.8246 -0.0795 0.5559 0.072 Uiso calc 0.516(4) A 1
C C6 0.76244(18) 0.0498(11) 0.4682(2) 0.0551(11) Uani d 0.516(4) A 1
H H6 0.7412 -0.0214 0.4750 0.066 Uiso calc 0.516(4) A 1
C C1A 0.74487(19) 0.1788(12) 0.4091(2) 0.0444(5) Uani d 0.484(4) A 2
C C2A 0.7774(3) 0.3742(10) 0.4168(3) 0.0565(14) Uani d 0.484(4) A 2
H H2A 0.7660 0.5350 0.3884 0.068 Uiso calc 0.484(4) A 2
C C3A 0.8267(3) 0.3344(11) 0.4661(4) 0.0568(13) Uani d 0.484(4) A 2
H H3A 0.8490 0.4679 0.4714 0.068 Uiso calc 0.484(4) A 2
C C4A 0.84344(17) 0.0991(13) 0.5077(3) 0.0611(7) Uani d 0.484(4) A 2
H H4A 0.8771 0.0719 0.5414 0.073 Uiso calc 0.484(4) A 2
C C5A 0.8109(2) -0.0963(11) 0.5000(2) 0.0596(12) Uani d 0.484(4) A 2
H H5A 0.8223 -0.2571 0.5284 0.072 Uiso calc 0.484(4) A 2
C C6A 0.76159(19) -0.0564(11) 0.4507(3) 0.0551(11) Uani d 0.484(4) A 2
H H6A 0.7393 -0.1900 0.4454 0.066 Uiso calc 0.484(4) A 2
C C7 0.66759(7) 0.4096(4) 0.31061(9) 0.0385(5) Uani d 1 . .
C C8 0.61906(7) 0.3724(4) 0.28314(10) 0.0395(5) Uani d 1 . .
C C9 0.61930(8) 0.1579(4) 0.32169(11) 0.0458(5) Uani d 1 . .
C C10 0.57752(8) 0.0445(5) 0.31473(12) 0.0575(6) Uani d 1 . .
H H10A 0.5884 -0.1118 0.3461 0.086 Uiso calc 1 . .
H H10B 0.5530 -0.0286 0.2703 0.086 Uiso calc 1 . .
H H10C 0.5636 0.1991 0.3232 0.086 Uiso calc 1 . .
C C11 0.64643(7) 0.7328(4) 0.23600(9) 0.0360(4) Uani d 1 . .
C C12 0.64814(7) 0.9456(4) 0.19683(9) 0.0368(4) Uani d 1 . .
C C13 0.68659(7) 1.0487(4) 0.20208(10) 0.0424(5) Uani d 1 . .
H H13 0.7185 0.9834 0.2359 0.051 Uiso calc 1 . .
C C14 0.67732(8) 1.2503(5) 0.15671(10) 0.0470(5) Uani d 1 . .
H H14 0.7032 1.3228 0.1594 0.056 Uiso calc 1 . .
C C15 0.63093(8) 1.3466(5) 0.10772(10) 0.0480(5) Uani d 1 . .
H H15 0.6255 1.4850 0.0774 0.058 Uiso calc 1 . .
C C16 0.59220(7) 1.2445(4) 0.10213(10) 0.0440(5) Uani d 1 . .
H H16 0.5604 1.3125 0.0684 0.053 Uiso calc 1 . .
C C17 0.60064(7) 1.0419(4) 0.14650(9) 0.0387(5) Uani d 1 . .
C C18 0.56731(7) 0.8908(4) 0.15189(9) 0.0389(5) Uani d 1 . .
C C19 0.59741(7) 0.6983(4) 0.20825(9) 0.0379(4) Uani d 1 . .
C C20 0.51870(7) 0.9165(4) 0.11397(10) 0.0421(5) Uani d 1 . .
C C21 0.49030(8) 0.7526(5) 0.12444(11) 0.0499(5) Uani d 1 . .
C C22 0.49111(8) 1.1104(5) 0.05965(11) 0.0491(5) Uani d 1 . .

loop_
_atom_site_aniso_label
_atom_site_aniso_U_11
_atom_site_aniso_U_22
_atom_site_aniso_U_33
_atom_site_aniso_U_12
_atom_site_aniso_U_13
_atom_site_aniso_U_23
N1 0.0487(10) 0.0408(9) 0.0452(10) 0.0038(8) 0.0331(9) 0.0037(8)
N2 0.0606(12) 0.0437(10) 0.0563(11) 0.0011(9) 0.0447(11) 0.0022(9)
N3 0.0421(9) 0.0351(9) 0.0406(9) 0.0017(7) 0.0274(8) -0.0007(7)
N4 0.0452(10) 0.0383(9) 0.0471(10) -0.0017(8) 0.0318(9) -0.0063(8)
N5 0.0494(12) 0.0848(16) 0.0745(15) -0.0056(11) 0.0418(12) -0.0071(12)
N6 0.0538(12) 0.0703(14) 0.0579(13) 0.0127(11) 0.0287(11) 0.0066(12)
C1 0.0527(13) 0.0398(12) 0.0459(12) 0.0081(10) 0.0339(11) 0.0016(9)
C2 0.0545(17) 0.058(3) 0.060(3) 0.018(2) 0.037(2) 0.020(3)
C3 0.0543(17) 0.058(3) 0.063(4) 0.015(2) 0.040(2) 0.006(2)
C4 0.0583(15) 0.0649(17) 0.0510(14) 0.0200(13) 0.0306(13) 0.0071(13)
C5 0.073(2) 0.056(3) 0.047(3) 0.017(3) 0.038(2) 0.008(2)
C6 0.0618(18) 0.054(3) 0.050(3) 0.006(2) 0.036(2) 0.006(2)
C1A 0.0527(13) 0.0398(12) 0.0459(12) 0.0081(10) 0.0339(11) 0.0016(9)
C2A 0.0545(17) 0.058(3) 0.060(3) 0.018(2) 0.037(2) 0.020(3)
C3A 0.0543(17) 0.058(3) 0.063(4) 0.015(2) 0.040(2) 0.006(2)
C4A 0.0583(15) 0.0649(17) 0.0510(14) 0.0200(13) 0.0306(13) 0.0071(13)
C5A 0.073(2) 0.056(3) 0.047(3) 0.017(3) 0.038(2) 0.008(2)
C6A 0.0618(18) 0.054(3) 0.050(3) 0.006(2) 0.036(2) 0.006(2)
C7 0.0458(11) 0.0339(10) 0.0412(11) 0.0034(9) 0.0302(10) -0.0016(9)
C8 0.0460(12) 0.0344(10) 0.0469(12) 0.0009(9) 0.0337(10) -0.0038(9)
C9 0.0551(13) 0.0421(11) 0.0521(13) -0.0012(10) 0.0398(12) -0.0045(10)
C10 0.0674(15) 0.0569(14) 0.0712(16) -0.0045(12) 0.0548(14) -0.0006(12)
C11 0.0381(11) 0.0328(10) 0.0377(10) 0.0001(8) 0.0245(9) -0.0044(8)
C12 0.0396(11) 0.0326(10) 0.0381(10) -0.0005(8) 0.0247(9) -0.0043(8)
C13 0.0393(11) 0.0429(11) 0.0410(11) -0.0017(9) 0.0238(10) -0.0040(9)
C14 0.0468(12) 0.0497(12) 0.0511(13) -0.0024(10) 0.0342(11) -0.0006(10)
C15 0.0541(13) 0.0479(12) 0.0446(12) 0.0024(10) 0.0327(11) 0.0035(10)
C16 0.0442(12) 0.0431(11) 0.0404(11) 0.0038(10) 0.0249(10) -0.0008(9)
C17 0.0392(11) 0.0352(10) 0.0407(11) 0.0004(8) 0.0250(9) -0.0051(9)
C18 0.0410(11) 0.0352(10) 0.0409(11) -0.0011(8) 0.0262(10) -0.0088(9)
C19 0.0394(11) 0.0345(10) 0.0409(11) 0.0003(8) 0.0261(10) -0.0042(8)
C20 0.0391(11) 0.0420(11) 0.0411(11) 0.0023(9) 0.0238(10) -0.0052(9)
C21 0.0392(12) 0.0558(13) 0.0516(13) -0.0009(11) 0.0274(11) -0.0101(11)
C22 0.0412(12) 0.0528(13) 0.0481(13) 0.0026(11) 0.0261(11) -0.0072(11)

loop_
_atom_type_symbol
_atom_type_description
_atom_type_scat_dispersion_real
_atom_type_scat_dispersion_imag
_atom_type_scat_source
C C 0.0033 0.0016 'International Tables Vol C Tables 4.2.6.8 and 6.1.1.4'
H H 0.0000 0.0000 'International Tables Vol C Tables 4.2.6.8 and 6.1.1.4'
N N 0.0061 0.0033 'International Tables Vol C Tables 4.2.6.8 and 6.1.1.4'

loop_
_geom_angle_atom_site_label_1
_geom_angle_atom_site_label_2
_geom_angle_atom_site_label_3
_geom_angle
C7 N1 N2 110.14(16)
C7 N1 C1 131.2(3)
N2 N1 C1 118.4(3)
C7 N1 C1A 131.0(3)
N2 N1 C1A 118.8(3)
C9 N2 N1 107.95(16)
C11 N3 C7 110.46(16)
C19 N4 C8 111.93(16)
C2 C1 C6 120.0
C2 C1 N1 120.3(4)
C6 C1 N1 119.7(4)
C3 C2 C1 120.0
C3 C2 H2 120.0
C1 C2 H2 120.0
C2 C3 C4 120.0
C2 C3 H3 120.0
C4 C3 H3 120.0
C5 C4 C3 120.0
C5 C4 H4 120.0
C3 C4 H4 120.0
C6 C5 C4 120.0
C6 C5 H5 120.0
C4 C5 H5 120.0
C5 C6 C1 120.0
C5 C6 H6 120.0
C1 C6 H6 120.0
C2A C1A C6A 120.0
C2A C1A N1 121.3(4)
C6A C1A N1 118.5(4)
C1A C2A C3A 120.0
C1A C2A H2A 120.0
C3A C2A H2A 120.0
C4A C3A C2A 120.0
C4A C3A H3A 120.0
C2A C3A H3A 120.0
C5A C4A C3A 120.0
C5A C4A H4A 120.0
C3A C4A H4A 120.0
C4A C5A C6A 120.0
C4A C5A H5A 120.0
C6A C5A H5A 120.0
C5A C6A C1A 120.0
C5A C6A H6A 120.0
C1A C6A H6A 120.0
N3 C7 N1 128.40(18)
N3 C7 C8 125.22(18)
N1 C7 C8 106.37(17)
N4 C8 C7 123.33(18)
N4 C8 C9 130.67(19)
C7 C8 C9 105.99(18)
N2 C9 C8 109.54(18)
N2 C9 C10 122.5(2)
C8 C9 C10 128.0(2)
C9 C10 H10A 109.5
C9 C10 H10B 109.5
H10A C10 H10B 109.5
C9 C10 H10C 109.5
H10A C10 H10C 109.5
H10B C10 H10C 109.5
N3 C11 C19 124.72(17)
N3 C11 C12 127.38(17)
C19 C11 C12 107.90(16)
C13 C12 C17 120.84(18)
C13 C12 C11 130.85(18)
C17 C12 C11 108.30(16)
C12 C13 C14 118.35(19)
C12 C13 H13 120.8
C14 C13 H13 120.8
C15 C14 C13 120.9(2)
C15 C14 H14 119.5
C13 C14 H14 119.5
C14 C15 C16 121.1(2)
C14 C15 H15 119.4
C16 C15 H15 119.4
C17 C16 C15 118.82(19)
C17 C16 H16 120.6
C15 C16 H16 120.6
C16 C17 C12 119.95(18)
C16 C17 C18 131.13(18)
C12 C17 C18 108.91(17)
C20 C18 C19 125.14(18)
C20 C18 C17 128.95(19)
C19 C18 C17 105.91(16)
N4 C19 C11 124.33(18)
N4 C19 C18 126.69(17)
C11 C19 C18 108.98(17)
C18 C20 C22 122.7(2)
C18 C20 C21 123.22(19)
C22 C20 C21 114.06(18)
N5 C21 C20 176.0(2)
N6 C22 C20 178.4(2)

loop_
_geom_bond_atom_site_label_1
_geom_bond_atom_site_label_2
_geom_bond_distance
N1 C7 1.361(2)
N1 N2 1.391(2)
N1 C1 1.403(5)
N1 C1A 1.430(5)
N2 C9 1.311(3)
N3 C11 1.328(2)
N3 C7 1.353(2)
N4 C19 1.327(2)
N4 C8 1.342(3)
N5 C21 1.147(3)
N6 C22 1.148(3)
C1 C2 1.3900
C1 C6 1.3900
C2 C3 1.3900
C2 H2 0.9500
C3 C4 1.3900
C3 H3 0.9500
C4 C5 1.3900
C4 H4 0.9500
C5 C6 1.3900
C5 H5 0.9500
C6 H6 0.9500
C1A C2A 1.3900
C1A C6A 1.3900
C2A C3A 1.3900
C2A H2A 0.9500
C3A C4A 1.3900
C3A H3A 0.9500
C4A C5A 1.3900
C4A H4A 0.9500
C5A C6A 1.3900
C5A H5A 0.9500
C6A H6A 0.9500
C7 C8 1.409(3)
C8 C9 1.426(3)
C9 C10 1.489(3)
C10 H10A 0.9800
C10 H10B 0.9800
C10 H10C 0.9800
C11 C19 1.421(3)
C11 C12 1.466(3)
C12 C13 1.384(3)
C12 C17 1.413(3)
C13 C14 1.390(3)
C13 H13 0.9500
C14 C15 1.382(3)
C14 H14 0.9500
C15 C16 1.387(3)
C15 H15 0.9500
C16 C17 1.384(3)
C16 H16 0.9500
C17 C18 1.474(3)
C18 C20 1.356(3)
C18 C19 1.466(3)
C20 C22 1.434(3)
C20 C21 1.437(3)

loop_
_geom_hbond_atom_site_label_D
_geom_hbond_atom_site_label_H
_geom_hbond_atom_site_label_A
_geom_hbond_site_symmetry_A
_geom_hbond_distance_DH
_geom_hbond_distance_HA
_geom_hbond_distance_DA
_geom_hbond_angle_DHA
_geom_hbond_publ_flag
C10 H10A N5 2_645 0.98 2.69 3.362(3) 126 yes

loop_
_geom_torsion_atom_site_label_1
_geom_torsion_atom_site_label_2
_geom_torsion_atom_site_label_3
_geom_torsion_atom_site_label_4
_geom_torsion
C7 N1 N2 C9 -0.6(2)
C1 N1 N2 C9 174.4(2)
C1A N1 N2 C9 177.4(3)
C7 N1 C1 C2 -18.7(4)
N2 N1 C1 C2 167.6(2)
C1A N1 C1 C2 69(11)
C7 N1 C1 C6 160.6(3)
N2 N1 C1 C6 -13.1(4)
C1A N1 C1 C6 -112(11)
C6 C1 C2 C3 0.0
N1 C1 C2 C3 179.3(4)
C1 C2 C3 C4 0.0
C2 C3 C4 C5 0.0
C3 C4 C5 C6 0.0
C4 C5 C6 C1 0.0
C2 C1 C6 C5 0.0
N1 C1 C6 C5 -179.3(4)
C7 N1 C1A C2A 14.8(4)
N2 N1 C1A C2A -162.6(3)
C1 N1 C1A C2A -80(11)
C7 N1 C1A C6A -169.9(3)
N2 N1 C1A C6A 12.7(4)
C1 N1 C1A C6A 95(11)
C6A C1A C2A C3A 0.0
N1 C1A C2A C3A 175.2(4)
C1A C2A C3A C4A 0.0
C2A C3A C4A C5A 0.0
C3A C4A C5A C6A 0.0
C4A C5A C6A C1A 0.0
C2A C1A C6A C5A 0.0
N1 C1A C6A C5A -175.3(4)
C11 N3 C7 N1 179.02(18)
C11 N3 C7 C8 0.3(3)
N2 N1 C7 N3 -178.56(18)
C1 N1 C7 N3 7.3(4)
C1A N1 C7 N3 3.8(4)
N2 N1 C7 C8 0.4(2)
C1 N1 C7 C8 -173.8(3)
C1A N1 C7 C8 -177.2(3)
C19 N4 C8 C7 -0.3(3)
C19 N4 C8 C9 -179.28(19)
N3 C7 C8 N4 -0.3(3)
N1 C7 C8 N4 -179.24(17)
N3 C7 C8 C9 178.93(17)
N1 C7 C8 C9 0.0(2)
N1 N2 C9 C8 0.6(2)
N1 N2 C9 C10 -177.98(18)
N4 C8 C9 N2 178.80(19)
C7 C8 C9 N2 -0.3(2)
N4 C8 C9 C10 -2.8(4)
C7 C8 C9 C10 178.1(2)
C7 N3 C11 C19 0.2(3)
C7 N3 C11 C12 -179.09(17)
N3 C11 C12 C13 1.4(3)
C19 C11 C12 C13 -177.97(19)
N3 C11 C12 C17 -179.69(18)
C19 C11 C12 C17 0.9(2)
C17 C12 C13 C14 0.2(3)
C11 C12 C13 C14 178.95(19)
C12 C13 C14 C15 0.3(3)
C13 C14 C15 C16 -0.3(3)
C14 C15 C16 C17 -0.3(3)
C15 C16 C17 C12 0.8(3)
C15 C16 C17 C18 -178.22(19)
C13 C12 C17 C16 -0.8(3)
C11 C12 C17 C16 -179.76(17)
C13 C12 C17 C18 178.45(17)
C11 C12 C17 C18 -0.6(2)
C16 C17 C18 C20 -0.9(3)
C12 C17 C18 C20 179.99(19)
C16 C17 C18 C19 179.1(2)
C12 C17 C18 C19 0.0(2)
C8 N4 C19 C11 0.8(3)
C8 N4 C19 C18 -179.82(17)
N3 C11 C19 N4 -0.8(3)
C12 C11 C19 N4 178.58(17)
N3 C11 C19 C18 179.68(17)
C12 C11 C19 C18 -0.9(2)
C20 C18 C19 N4 1.1(3)
C17 C18 C19 N4 -178.91(18)
C20 C18 C19 C11 -179.43(18)
C17 C18 C19 C11 0.6(2)
C19 C18 C20 C22 179.49(18)
C17 C18 C20 C22 -0.5(3)
C19 C18 C20 C21 -0.6(3)
C17 C18 C20 C21 179.43(18)
